data_7205005
loop_
_publ_author_name
'Barbour, Leonard J.'
'Caira, Mino R.'
'le Roex, Tanya'
'Nassimbeni, Luigi R.'

_publ_section_title
;
 Inclusion compounds with mixed guests: controlled stoichiometries and
 kinetics of enclathration
;
_journal_issue 12
_journal_name_full 'Journal of the Chemical Society, Perkin Transactions 2'
_journal_page_first 1973
_journal_paper_doi 10.1039/b110987c
_journal_year 2002
_chemical_formula_moiety 'C34 H36 O2.4(C3 H7 N O)'
_chemical_formula_sum 'C46 H64 N4 O6'
_chemical_formula_weight 769.01
_chemical_melting_point 279.0(10)
_chemical_name_common none
_chemical_name_systematic
; 
trans-9,10-dihydroxy-9,10-bis(p-tert-butylphenyl)-9,10-dihydroanthracene.
4(N,N-dimethylformamide) clathrate 
;
_space_group_IT_number 2
_symmetry_cell_setting triclinic
_symmetry_space_group_name_Hall '-P 1'
_symmetry_space_group_name_H-M 'P -1'
_atom_sites_solution_hydrogens geom
_atom_sites_solution_primary direct
_atom_sites_solution_secondary difmap
_audit_creation_method SHELXL-97
_cell_angle_alpha 74.477(2)
_cell_angle_beta 88.693(2)
_cell_angle_gamma 110.189(3)
_cell_formula_units_Z 1
_cell_length_a 9.0806(3)
_cell_length_b 8.9414(4)
_cell_length_c 14.9350(10)
_cell_measurement_reflns_used 4771
_cell_measurement_temperature 173(2)
_cell_measurement_theta_max 27.49
_cell_measurement_theta_min 2.41
_cell_volume 1087.67(10)
_computing_cell_refinement 'Collect (Nonius, 2000)'
_computing_data_collection 'Collect (Nonius, 2000)'
_computing_data_reduction 'Collect (Nonius, 2000)'
_computing_molecular_graphics 'XSEED, a graphical interface to SHELX (1999)'
_computing_publication_material 'SHELXL-97 (Sheldrick, 1997)'
_computing_structure_refinement 'SHELXL-97 (Sheldrick, 1997)'
_computing_structure_solution 'SHELXS-97 (Sheldrick, 1990)'
_diffrn_ambient_temperature 173(2)
_diffrn_measured_fraction_theta_full 0.954
_diffrn_measured_fraction_theta_max 0.954
_diffrn_measurement_device_type 'Nonius Kappa CCD'
_diffrn_measurement_method 'Combination of phi and omega'
_diffrn_radiation_monochromator graphite
_diffrn_radiation_source 'fine-focus sealed tube'
_diffrn_radiation_type MoK\a
_diffrn_radiation_wavelength 0.71073
_diffrn_reflns_av_R_equivalents 0.0167
_diffrn_reflns_av_sigmaI/netI 0.0478
_diffrn_reflns_limit_h_max 11
_diffrn_reflns_limit_h_min -11
_diffrn_reflns_limit_k_max 11
_diffrn_reflns_limit_k_min -10
_diffrn_reflns_limit_l_max 19
_diffrn_reflns_limit_l_min -19
_diffrn_reflns_number 6935
_diffrn_reflns_theta_full 27.49
_diffrn_reflns_theta_max 27.49
_diffrn_reflns_theta_min 2.41
_exptl_absorpt_coefficient_mu 0.077
_exptl_absorpt_correction_type none
_exptl_crystal_colour colourless
_exptl_crystal_density_diffrn 1.174
_exptl_crystal_density_meas ?
_exptl_crystal_density_method .
_exptl_crystal_description 'clear elongated plates'
_exptl_crystal_F_000 416
_exptl_crystal_size_max 0.35
_exptl_crystal_size_mid 0.35
_exptl_crystal_size_min 0.26
_refine_diff_density_max 0.269
_refine_diff_density_min -0.250
_refine_diff_density_rms 0.049
_refine_ls_extinction_method none
_refine_ls_goodness_of_fit_ref 1.023
_refine_ls_hydrogen_treatment mixed
_refine_ls_matrix_type full
_refine_ls_number_parameters 259
_refine_ls_number_reflns 4771
_refine_ls_number_restraints 0
_refine_ls_restrained_S_all 1.023
_refine_ls_R_factor_all 0.0991
_refine_ls_R_factor_gt 0.0583
_refine_ls_shift/su_max 0.056
_refine_ls_shift/su_mean 0.004
_refine_ls_structure_factor_coef Fsqd
_refine_ls_weighting_details 'calc w=1/[\s^2^(Fo^2^)+(0.0859P)^2^+0.4724P] where P=(Fo^2^+2Fc^2^)/3'
_refine_ls_weighting_scheme calc
_refine_ls_wR_factor_gt 0.1497
_refine_ls_wR_factor_ref 0.1811
_reflns_number_gt 3093
_reflns_number_total 4771
_reflns_threshold_expression >2sigma(I)
_cod_data_source_file b110987c.txt
_cod_data_source_block c:_H.4A
_cod_depositor_comments
;
The following automatic conversions were performed:

'_chemical_melting_point' value '278-280' was changed to '279.0(10)'
- the average value was taken and precision was estimated.

Automatic conversion script
Id: cif_fix_values 1569 2011-02-09 13:29:24Z adriana 
;
_cod_original_cell_volume 1087.67(9)
_cod_original_sg_symbol_H-M P-1
_cod_database_code 7205005

loop_
_symmetry_equiv_pos_as_xyz
'x, y, z'
'-x, -y, -z'

loop_
_atom_site_label
_atom_site_type_symbol
_atom_site_fract_x
_atom_site_fract_y
_atom_site_fract_z
_atom_site_U_iso_or_equiv
_atom_site_adp_type
_atom_site_occupancy
_atom_site_symmetry_multiplicity
_atom_site_calc_flag
_atom_site_refinement_flags
_atom_site_disorder_assembly
_atom_site_disorder_group
O1 O -0.26297(17) -0.17006(17) -0.06293(9) 0.0341(4) Uani 1 1 d . . .
H1 H -0.2220 -0.0971 -0.1144 0.041 Uiso 1 1 calc R . .
C1 C -0.1559(2) -0.1460(2) 0.00501(12) 0.0251(4) Uani 1 1 d . . .
C2 C 0.0060(2) -0.1377(2) -0.03121(12) 0.0263(4) Uani 1 1 d . . .
C3 C 0.0099(3) -0.2730(2) -0.06146(14) 0.0336(5) Uani 1 1 d . . .
H3 H -0.0863 -0.3611 -0.0606 0.040 Uiso 1 1 calc R . .
C4 C 0.1510(3) -0.2790(3) -0.09216(15) 0.0400(5) Uani 1 1 d . . .
H4 H 0.1518 -0.3702 -0.1131 0.048 Uiso 1 1 calc R . .
C5 C 0.2917(3) -0.1526(3) -0.09261(15) 0.0414(6) Uani 1 1 d . . .
H5 H 0.3895 -0.1575 -0.1127 0.050 Uiso 1 1 calc R . .
C6 C 0.2892(3) -0.0190(3) -0.06363(15) 0.0355(5) Uani 1 1 d . . .
H6 H 0.3861 0.0681 -0.0643 0.043 Uiso 1 1 calc R . .
C7 C 0.1462(2) -0.0097(2) -0.03319(12) 0.0270(4) Uani 1 1 d . . .
C11 C -0.2273(2) -0.2982(2) 0.09190(12) 0.0239(4) Uani 1 1 d . . .
C12 C -0.1438(2) -0.3133(2) 0.16859(13) 0.0303(4) Uani 1 1 d . . .
H12 H -0.0421 -0.2318 0.1658 0.036 Uiso 1 1 calc R . .
C13 C -0.2077(2) -0.4462(2) 0.24911(13) 0.0312(4) Uani 1 1 d . . .
H13 H -0.1486 -0.4534 0.3007 0.037 Uiso 1 1 calc R . .
C14 C -0.3558(2) -0.5693(2) 0.25664(13) 0.0271(4) Uani 1 1 d . . .
C15 C -0.4370(2) -0.5544(2) 0.17916(13) 0.0282(4) Uani 1 1 d . . .
H15 H -0.5378 -0.6369 0.1814 0.034 Uiso 1 1 calc R . .
C16 C -0.3736(2) -0.4204(2) 0.09778(13) 0.0275(4) Uani 1 1 d . . .
H16 H -0.4320 -0.4133 0.0458 0.033 Uiso 1 1 calc R . .
C17 C -0.4196(3) -0.7149(2) 0.34750(14) 0.0348(5) Uani 1 1 d . . .
C18 C -0.5886(3) -0.8273(3) 0.34642(19) 0.0575(7) Uani 1 1 d . . .
H18A H -0.6234 -0.9203 0.4043 0.086 Uiso 1 1 calc R . .
H18B H -0.5934 -0.8709 0.2925 0.086 Uiso 1 1 calc R . .
H18C H -0.6581 -0.7633 0.3417 0.086 Uiso 1 1 calc R . .
C19 C -0.3137(3) -0.8179(3) 0.35822(18) 0.0543(7) Uani 1 1 d . . .
H19A H -0.2045 -0.7466 0.3593 0.081 Uiso 1 1 calc R . .
H19B H -0.3181 -0.8641 0.3053 0.081 Uiso 1 1 calc R . .
H19C H -0.3507 -0.9091 0.4169 0.081 Uiso 1 1 calc R . .
C20 C -0.4157(4) -0.6481(3) 0.43266(16) 0.0543(7) Uani 1 1 d . . .
H20A H -0.4802 -0.5786 0.4254 0.081 Uiso 1 1 calc R . .
H20B H -0.3064 -0.5814 0.4369 0.081 Uiso 1 1 calc R . .
H20C H -0.4580 -0.7419 0.4899 0.081 Uiso 1 1 calc R . .
O21 O -0.1505(2) 0.0436(2) -0.23885(11) 0.0550(5) Uani 1 1 d . . .
C22 C -0.0410(4) 0.0425(3) -0.28702(18) 0.0536(7) Uani 1 1 d . . .
H22 H 0.0106 -0.0316 -0.2600 0.064 Uiso 1 1 calc R . .
N23 N 0.0110(3) 0.1378(3) -0.37478(14) 0.0521(6) Uani 1 1 d . . .
C24 C -0.0615(3) 0.2535(3) -0.42033(17) 0.0535(7) Uani 1 1 d . . .
H24A H -0.0082 0.3125 -0.4844 0.080 Uiso 1 1 calc R . .
H24B H -0.0519 0.3342 -0.3854 0.080 Uiso 1 1 calc R . .
H24C H -0.1735 0.1924 -0.4221 0.080 Uiso 1 1 calc R . .
C25 C 0.1494(6) 0.1420(6) -0.4274(3) 0.131(2) Uani 1 1 d . . .
H25A H 0.1667 0.2197 -0.4903 0.197 Uiso 1 1 calc R . .
H25B H 0.1328 0.0303 -0.4321 0.197 Uiso 1 1 calc R . .
H25C H 0.2422 0.1789 -0.3952 0.197 Uiso 1 1 calc R . .
O26 O -0.1318(3) -0.3854(4) -0.36646(16) 0.1034(9) Uani 1 1 d . . .
C27 C -0.1498(4) -0.4635(4) -0.2849(2) 0.0672(8) Uani 1 1 d . . .
H27 H -0.0729 -0.4183 -0.2477 0.081 Uiso 1 1 calc R . .
N28 N -0.2664(3) -0.6063(3) -0.24209(14) 0.0488(5) Uani 1 1 d . . .
C29 C -0.3936(4) -0.6887(4) -0.2878(2) 0.0713(9) Uani 1 1 d . . .
H29A H -0.4940 -0.6940 -0.2589 0.107 Uiso 1 1 calc R . .
H29B H -0.3971 -0.8019 -0.2814 0.107 Uiso 1 1 calc R . .
H29C H -0.3765 -0.6263 -0.3544 0.107 Uiso 1 1 calc R . .
C30 C -0.2706(3) -0.6870(4) -0.14405(18) 0.0564(7) Uani 1 1 d . . .
H30A H -0.1732 -0.6274 -0.1217 0.085 Uiso 1 1 calc R . .
H30B H -0.2796 -0.8025 -0.1354 0.085 Uiso 1 1 calc R . .
H30C H -0.3620 -0.6858 -0.1084 0.085 Uiso 1 1 calc R . .

loop_
_atom_site_aniso_label
_atom_site_aniso_U_11
_atom_site_aniso_U_22
_atom_site_aniso_U_33
_atom_site_aniso_U_23
_atom_site_aniso_U_13
_atom_site_aniso_U_12
O1 0.0366(8) 0.0341(8) 0.0258(7) -0.0056(6) -0.0073(6) 0.0083(6)
C1 0.0291(11) 0.0225(9) 0.0204(8) -0.0039(7) -0.0001(7) 0.0075(8)
C2 0.0334(11) 0.0230(9) 0.0204(8) -0.0035(7) 0.0013(7) 0.0101(8)
C3 0.0422(13) 0.0256(10) 0.0307(10) -0.0085(8) 0.0033(9) 0.0098(9)
C4 0.0544(15) 0.0303(11) 0.0377(11) -0.0094(9) 0.0088(10) 0.0197(11)
C5 0.0421(13) 0.0381(12) 0.0437(12) -0.0056(9) 0.0125(10) 0.0203(11)
C6 0.0334(12) 0.0277(10) 0.0395(11) -0.0038(8) 0.0058(9) 0.0094(9)
C7 0.0338(11) 0.0224(9) 0.0233(9) -0.0028(7) 0.0011(8) 0.0115(8)
C11 0.0253(10) 0.0227(9) 0.0233(9) -0.0073(7) -0.0003(7) 0.0079(8)
C12 0.0268(11) 0.0272(10) 0.0296(10) -0.0053(8) -0.0024(8) 0.0034(8)
C13 0.0311(11) 0.0333(11) 0.0254(9) -0.0047(8) -0.0054(8) 0.0100(9)
C14 0.0276(10) 0.0229(9) 0.0283(9) -0.0051(7) 0.0021(8) 0.0082(8)
C15 0.0229(10) 0.0235(9) 0.0329(10) -0.0077(8) -0.0002(8) 0.0029(8)
C16 0.0277(11) 0.0281(10) 0.0263(9) -0.0085(8) -0.0051(8) 0.0092(8)
C17 0.0362(12) 0.0294(10) 0.0309(10) -0.0010(8) 0.0017(9) 0.0088(9)
C18 0.0468(16) 0.0450(14) 0.0520(15) 0.0077(11) 0.0003(12) -0.0010(12)
C19 0.0646(18) 0.0455(14) 0.0459(14) 0.0060(11) 0.0048(12) 0.0271(13)
C20 0.0684(18) 0.0486(14) 0.0346(12) -0.0044(10) 0.0067(12) 0.0144(13)
O21 0.0538(11) 0.0623(11) 0.0329(9) -0.0085(8) -0.0076(8) 0.0058(9)
C22 0.0681(19) 0.0470(14) 0.0427(13) -0.0067(11) -0.0057(13) 0.0224(13)
N23 0.0704(15) 0.0455(11) 0.0384(11) -0.0003(9) 0.0078(10) 0.0285(11)
C24 0.0628(18) 0.0587(16) 0.0376(13) -0.0050(11) -0.0067(12) 0.0272(14)
C25 0.166(4) 0.146(4) 0.093(3) 0.034(3) 0.056(3) 0.127(4)
O26 0.120(2) 0.114(2) 0.0592(14) 0.0272(13) 0.0256(13) 0.0643(18)
C27 0.0633(19) 0.0692(19) 0.0632(18) 0.0013(15) 0.0123(15) 0.0340(16)
N28 0.0496(13) 0.0526(12) 0.0437(11) -0.0061(9) 0.0003(10) 0.0246(10)
C29 0.076(2) 0.096(2) 0.0679(19) -0.0383(18) -0.0245(17) 0.0506(19)
C30 0.0503(16) 0.0708(18) 0.0467(14) -0.0061(12) -0.0030(12) 0.0289(14)

loop_
_atom_type_symbol
_atom_type_description
_atom_type_scat_dispersion_real
_atom_type_scat_dispersion_imag
_atom_type_scat_source
C C 0.0033 0.0016 'International Tables Vol C Tables 4.2.6.8 and 6.1.1.4'
H H 0.0000 0.0000 'International Tables Vol C Tables 4.2.6.8 and 6.1.1.4'
N N 0.0061 0.0033 'International Tables Vol C Tables 4.2.6.8 and 6.1.1.4'
O O 0.0106 0.0060 'International Tables Vol C Tables 4.2.6.8 and 6.1.1.4'

loop_
_geom_angle_atom_site_label_1
_geom_angle_atom_site_label_2
_geom_angle_atom_site_label_3
_geom_angle
_geom_angle_site_symmetry_1
_geom_angle_site_symmetry_3
_geom_angle_publ_flag
O1 C1 C2 110.81(14) . . ?
O1 C1 C7 110.06(15) . 2 ?
C2 C1 C7 112.20(15) . 2 ?
O1 C1 C11 106.34(14) . . ?
C2 C1 C11 109.29(14) . . ?
C7 C1 C11 107.92(14) 2 . ?
C7 C2 C3 119.22(18) . . ?
C7 C2 C1 123.95(15) . . ?
C3 C2 C1 116.80(17) . . ?
C4 C3 C2 120.9(2) . . ?
C3 C4 C5 120.05(18) . . ?
C4 C5 C6 119.56(19) . . ?
C5 C6 C7 121.2(2) . . ?
C2 C7 C6 119.11(17) . . ?
C2 C7 C1 123.74(16) . 2 ?
C6 C7 C1 117.15(17) . 2 ?
C16 C11 C12 118.19(17) . . ?
C16 C11 C1 122.51(17) . . ?
C12 C11 C1 119.29(16) . . ?
C13 C12 C11 120.53(18) . . ?
C12 C13 C14 122.03(18) . . ?
C15 C14 C13 116.94(17) . . ?
C15 C14 C17 123.45(17) . . ?
C13 C14 C17 119.59(18) . . ?
C14 C15 C16 121.40(17) . . ?
C11 C16 C15 120.90(18) . . ?
C18 C17 C19 108.9(2) . . ?
C18 C17 C20 108.3(2) . . ?
C19 C17 C20 108.8(2) . . ?
C18 C17 C14 112.04(18) . . ?
C19 C17 C14 108.45(17) . . ?
C20 C17 C14 110.29(17) . . ?
O21 C22 N23 124.5(2) . . ?
C22 N23 C24 120.8(2) . . ?
C22 N23 C25 122.7(2) . . ?
C24 N23 C25 116.3(2) . . ?
O26 C27 N28 126.4(4) . . ?
C27 N28 C29 123.6(3) . . ?
C27 N28 C30 120.1(3) . . ?
C29 N28 C30 116.3(2) . . ?

loop_
_geom_bond_atom_site_label_1
_geom_bond_atom_site_label_2
_geom_bond_distance
_geom_bond_site_symmetry_2
_geom_bond_publ_flag
O1 C1 1.428(2) . ?
C1 C2 1.525(3) . ?
C1 C7 1.534(2) 2 ?
C1 C11 1.537(2) . ?
C2 C7 1.381(3) . ?
C2 C3 1.410(3) . ?
C3 C4 1.374(3) . ?
C4 C5 1.382(3) . ?
C5 C6 1.382(3) . ?
C6 C7 1.403(3) . ?
C7 C1 1.534(2) 2 ?
C11 C16 1.382(3) . ?
C11 C12 1.390(3) . ?
C12 C13 1.386(3) . ?
C13 C14 1.392(3) . ?
C14 C15 1.387(3) . ?
C14 C17 1.539(3) . ?
C15 C16 1.399(3) . ?
C17 C18 1.521(3) . ?
C17 C19 1.529(3) . ?
C17 C20 1.539(3) . ?
O21 C22 1.218(3) . ?
C22 N23 1.328(3) . ?
N23 C24 1.442(3) . ?
N23 C25 1.450(4) . ?
O26 C27 1.206(4) . ?
C27 N28 1.327(4) . ?
N28 C29 1.436(4) . ?
N28 C30 1.442(3) . ?

loop_
_geom_hbond_atom_site_label_D
_geom_hbond_atom_site_label_H
_geom_hbond_atom_site_label_A
_geom_hbond_distance_DH
_geom_hbond_distance_HA
_geom_hbond_distance_DA
_geom_hbond_angle_DHA
_geom_hbond_site_symmetry_A
O1 H1 O21 0.84 1.89 2.728(2) 171.2 .

loop_
_geom_torsion_atom_site_label_1
_geom_torsion_atom_site_label_2
_geom_torsion_atom_site_label_3
_geom_torsion_atom_site_label_4
_geom_torsion
_geom_torsion_site_symmetry_1
_geom_torsion_site_symmetry_2
_geom_torsion_site_symmetry_3
_geom_torsion_site_symmetry_4
_geom_torsion_publ_flag
O1 C1 C2 C7 127.10(18) . . . . ?
C7 C1 C2 C7 3.6(3) 2 . . . ?
C11 C1 C2 C7 -116.03(19) . . . . ?
O1 C1 C2 C3 -54.9(2) . . . . ?
C7 C1 C2 C3 -178.33(16) 2 . . . ?
C11 C1 C2 C3 62.0(2) . . . . ?
C7 C2 C3 C4 0.4(3) . . . . ?
C1 C2 C3 C4 -177.75(18) . . . . ?
C2 C3 C4 C5 0.8(3) . . . . ?
C3 C4 C5 C6 -1.2(3) . . . . ?
C4 C5 C6 C7 0.4(3) . . . . ?
C3 C2 C7 C6 -1.2(3) . . . . ?
C1 C2 C7 C6 176.82(17) . . . . ?
C3 C2 C7 C1 177.97(17) . . . 2 ?
C1 C2 C7 C1 -4.0(3) . . . 2 ?
C5 C6 C7 C2 0.8(3) . . . . ?
C5 C6 C7 C1 -178.37(18) . . . 2 ?
O1 C1 C11 C16 -4.4(2) . . . . ?
C2 C1 C11 C16 -124.11(18) . . . . ?
C7 C1 C11 C16 113.62(19) 2 . . . ?
O1 C1 C11 C12 176.76(16) . . . . ?
C2 C1 C11 C12 57.1(2) . . . . ?
C7 C1 C11 C12 -65.2(2) 2 . . . ?
C16 C11 C12 C13 -1.1(3) . . . . ?
C1 C11 C12 C13 177.77(17) . . . . ?
C11 C12 C13 C14 0.3(3) . . . . ?
C12 C13 C14 C15 0.7(3) . . . . ?
C12 C13 C14 C17 179.32(18) . . . . ?
C13 C14 C15 C16 -0.9(3) . . . . ?
C17 C14 C15 C16 -179.48(17) . . . . ?
C12 C11 C16 C15 0.9(3) . . . . ?
C1 C11 C16 C15 -177.95(16) . . . . ?
C14 C15 C16 C11 0.1(3) . . . . ?
C15 C14 C17 C18 -6.9(3) . . . . ?
C13 C14 C17 C18 174.5(2) . . . . ?
C15 C14 C17 C19 113.2(2) . . . . ?
C13 C14 C17 C19 -65.3(2) . . . . ?
C15 C14 C17 C20 -127.7(2) . . . . ?
C13 C14 C17 C20 53.7(3) . . . . ?
O21 C22 N23 C24 0.1(4) . . . . ?
O21 C22 N23 C25 175.1(4) . . . . ?
O26 C27 N28 C29 -1.5(4) . . . . ?
O26 C27 N28 C30 178.9(3) . . . . ?
